data_7700306
loop_
_publ_author_name
'M\"unzer, J\"orn E'
'Kneusels, Nis-Julian H'
'Weinert, Bastian'
'Neum\"uller, Bernhard'
'Kuzu, Istemi'

_publ_section_title
;
 Hexaphenyl carbodiphosphorane adducts of heavier group 15 element
 trichlorides: syntheses, properties and reactivities.
;
_journal_issue 29
_journal_name_full 'Dalton transactions (Cambridge, England : 2003)'
_journal_page_first 11076
_journal_page_last 11085
_journal_paper_doi 10.1039/c9dt01784d
_journal_volume 48
_journal_year 2019
_chemical_formula_sum 'C37.5 H30 Al Cl6 P3'
_chemical_formula_weight 813.20
_chemical_melting_point 'C37.50 H30 Al Cl6 P3'
_space_group_crystal_system triclinic
_space_group_IT_number 2
_space_group_name_Hall '-P 1'
_space_group_name_H-M_alt 'P -1'
_symmetry_space_group_name_Hall '-P 1'
_symmetry_space_group_name_H-M 'P -1'
_atom_sites_solution_hydrogens mixed
_atom_sites_solution_primary direct
_atom_sites_solution_secondary difmap
_audit_creation_method SHELXL-2016/6
_audit_update_record
;
2019-06-04 deposited with the CCDC.    2019-06-17 downloaded from the CCDC.
;
_cell_angle_alpha 100.53(1)
_cell_angle_beta 100.43(1)
_cell_angle_gamma 104.53(1)
_cell_formula_units_Z 2
_cell_length_a 10.313(1)
_cell_length_b 11.992(1)
_cell_length_c 16.682(1)
_cell_measurement_reflns_used 8000
_cell_measurement_temperature 100(2)
_cell_measurement_theta_max 25.2
_cell_measurement_theta_min 1.3
_cell_volume 1906.9(3)
_computing_cell_refinement 'IPDS II (Stoe)'
_computing_data_collection 'IPDS II (Stoe)'
_computing_data_reduction 'IPDS II (Stoe)'
_computing_publication_material 'WinGX (Farrugia, 2012)'
_computing_structure_refinement 'SHELXL-2016/6 (Sheldrick, 2016)'
_computing_structure_solution 'SHELXS-2014 (Sheldrick, 2014)'
_diffrn_ambient_temperature 100(2)
_diffrn_measured_fraction_theta_full 0.995
_diffrn_measured_fraction_theta_max 0.989
_diffrn_measurement_device_type 'IPDS II (Stoe)'
_diffrn_measurement_method 'IPDS II (Stoe)'
_diffrn_radiation_type MoK\a
_diffrn_radiation_wavelength 0.71073
_diffrn_reflns_av_R_equivalents 0.0693
_diffrn_reflns_av_unetI/netI 0.1450
_diffrn_reflns_Laue_measured_fraction_full 0.995
_diffrn_reflns_Laue_measured_fraction_max 0.989
_diffrn_reflns_limit_h_max 12
_diffrn_reflns_limit_h_min -12
_diffrn_reflns_limit_k_max 14
_diffrn_reflns_limit_k_min -14
_diffrn_reflns_limit_l_max 19
_diffrn_reflns_limit_l_min -20
_diffrn_reflns_number 16638
_diffrn_reflns_point_group_measured_fraction_full 0.995
_diffrn_reflns_point_group_measured_fraction_max 0.989
_diffrn_reflns_theta_full 25.242
_diffrn_reflns_theta_max 25.912
_diffrn_reflns_theta_min 1.278
_diffrn_source 'fine-focus sealed tube'
_exptl_absorpt_coefficient_mu 0.627
_exptl_absorpt_correction_T_max 0.96
_exptl_absorpt_correction_T_min 0.90
_exptl_absorpt_correction_type numerical
_exptl_absorpt_process_details 'X-red32/X-area (Stoe)'
_exptl_crystal_colour colorless
_exptl_crystal_density_diffrn 1.416
_exptl_crystal_description plates
_exptl_crystal_F_000 830
_exptl_crystal_size_max 0.2
_exptl_crystal_size_mid 0.1
_exptl_crystal_size_min 0.09
_refine_diff_density_max 0.888
_refine_diff_density_min -0.742
_refine_diff_density_rms 0.077
_refine_ls_extinction_method none
_refine_ls_goodness_of_fit_ref 0.849
_refine_ls_hydrogen_treatment constr
_refine_ls_matrix_type full
_refine_ls_number_parameters 427
_refine_ls_number_reflns 7333
_refine_ls_number_restraints 2
_refine_ls_restrained_S_all 0.849
_refine_ls_R_factor_all 0.1261
_refine_ls_R_factor_gt 0.0562
_refine_ls_shift/su_max 0.001
_refine_ls_shift/su_mean 0.000
_refine_ls_structure_factor_coef Fsqd
_refine_ls_weighting_details 'w=1/[\s^2^(Fo^2^)+(0.0509P)^2^] where P=(Fo^2^+2Fc^2^)/3'
_refine_ls_weighting_scheme calc
_refine_ls_wR_factor_gt 0.1086
_refine_ls_wR_factor_ref 0.1251
_reflns_Friedel_coverage 0.000
_reflns_number_gt 3813
_reflns_number_total 7333
_reflns_threshold_expression 'I > 2\s(I)'
_cod_data_source_file c9dt01784d2.cif
_cod_data_source_block CCDC_1908270
_cod_depositor_comments
;
The following automatic conversions were performed:

'_atom_sites_solution_primary' value 'direct methods' was changed to
'direct'.

Automatic conversion script
Id: cif_fix_values 4973 2017-02-22 13:04:09Z antanas 

 Adding full bibliography for 7700302--7700307.cif.
;
_cod_original_formula_sum 'C37.50 H30 Al Cl6 P3'
_cod_database_code 7700306
_shelx_shelxl_version_number 2016/6
_shelx_space_group_comment
;
The symmetry employed for this shelxl refinement is uniquely defined
by the following loop, which should always be used as a source of
symmetry information in preference to the above space-group names.
They are only intended as comments.
;

loop_
_space_group_symop_operation_xyz
'x, y, z'
'-x, -y, -z'

loop_
_atom_site_label
_atom_site_type_symbol
_atom_site_fract_x
_atom_site_fract_y
_atom_site_fract_z
_atom_site_U_iso_or_equiv
_atom_site_adp_type
_atom_site_occupancy
_atom_site_site_symmetry_order
_atom_site_calc_flag
_atom_site_refinement_flags_posn
_atom_site_refinement_flags_adp
_atom_site_refinement_flags_occupancy
_atom_site_disorder_assembly
_atom_site_disorder_group
P1 P 0.79030(12) 0.72398(10) 0.21852(8) 0.0263(3) Uani 1 1 d . . . . .
P2 P 0.98182(13) 0.61691(11) 0.14240(9) 0.0328(3) Uani 1 1 d . . . . .
P3 P 0.96042(12) 0.58901(10) 0.31391(8) 0.0250(3) Uani 1 1 d . . . . .
Cl1 Cl 0.85354(14) 0.45612(11) 0.05933(9) 0.0419(3) Uani 1 1 d . . . . .
C1 C 0.8987(5) 0.6348(4) 0.2262(3) 0.0298(11) Uani 1 1 d . . . . .
C2 C 0.8324(5) 0.7781(4) 0.1312(3) 0.0310(11) Uani 1 1 d . . . . .
C3 C 0.9168(5) 0.7219(4) 0.0917(3) 0.0313(11) Uani 1 1 d . . . . .
C4 C 0.9491(5) 0.7494(4) 0.0194(3) 0.0376(13) Uani 1 1 d . . . . .
H41 H 1.003791 0.710410 -0.008599 0.045 Uiso 1 1 calc R U . . .
C5 C 0.9013(5) 0.8338(4) -0.0115(4) 0.0394(13) Uani 1 1 d . . . . .
H51 H 0.924466 0.853237 -0.060815 0.047 Uiso 1 1 calc R U . . .
C6 C 0.8201(5) 0.8916(4) 0.0273(4) 0.0419(13) Uani 1 1 d . . . . .
H61 H 0.788503 0.949869 0.004733 0.050 Uiso 1 1 calc R U . . .
C7 C 0.7853(5) 0.8633(4) 0.0995(3) 0.0372(12) Uani 1 1 d . . . . .
H71 H 0.729748 0.902220 0.126703 0.045 Uiso 1 1 calc R U . . .
C8 C 0.6086(5) 0.6511(4) 0.1887(3) 0.0283(11) Uani 1 1 d . . . . .
C9 C 0.5599(5) 0.5341(4) 0.1412(3) 0.0343(12) Uani 1 1 d . . . . .
H91 H 0.622928 0.491298 0.129406 0.041 Uiso 1 1 calc R U . . .
C10 C 0.4197(5) 0.4808(4) 0.1113(3) 0.0366(12) Uani 1 1 d . . . . .
H101 H 0.387328 0.401499 0.078226 0.044 Uiso 1 1 calc R U . . .
C11 C 0.3262(5) 0.5398(4) 0.1285(3) 0.0383(13) Uani 1 1 d . . . . .
H111 H 0.230109 0.500580 0.109198 0.046 Uiso 1 1 calc R U . . .
C12 C 0.3730(5) 0.6580(4) 0.1744(4) 0.0394(13) Uani 1 1 d . . . . .
H121 H 0.309007 0.700236 0.185369 0.047 Uiso 1 1 calc R U . . .
C13 C 0.5125(5) 0.7126(4) 0.2035(3) 0.0351(12) Uani 1 1 d . . . . .
H131 H 0.544421 0.793207 0.234191 0.042 Uiso 1 1 calc R U . . .
C14 C 0.8237(5) 0.8448(4) 0.3083(3) 0.0270(11) Uani 1 1 d . . . . .
C15 C 0.7506(4) 0.8365(4) 0.3699(3) 0.0271(11) Uani 1 1 d . . . . .
H151 H 0.680934 0.765119 0.365396 0.032 Uiso 1 1 calc R U . . .
C16 C 0.7779(5) 0.9313(4) 0.4381(3) 0.0317(11) Uani 1 1 d . . . . .
H161 H 0.727141 0.924673 0.480050 0.038 Uiso 1 1 calc R U . . .
C17 C 0.8791(5) 1.0355(4) 0.4453(3) 0.0339(12) Uani 1 1 d . . . . .
H171 H 0.897117 1.100982 0.491690 0.041 Uiso 1 1 calc R U . . .
C18 C 0.9544(5) 1.0442(4) 0.3842(3) 0.0349(12) Uani 1 1 d . . . . .
H181 H 1.024409 1.115526 0.389180 0.042 Uiso 1 1 calc R U . . .
C19 C 0.9276(5) 0.9493(4) 0.3164(3) 0.0285(11) Uani 1 1 d . . . . .
H191 H 0.979877 0.955268 0.275135 0.034 Uiso 1 1 calc R U . . .
C20 C 0.8424(5) 0.5850(4) 0.3812(3) 0.0264(11) Uani 1 1 d . . . . .
C21 C 0.8872(5) 0.6407(4) 0.4664(3) 0.0279(11) Uani 1 1 d . . . . .
H211 H 0.982560 0.678289 0.491059 0.033 Uiso 1 1 calc R U . . .
C22 C 0.7911(5) 0.6408(4) 0.5152(3) 0.0329(12) Uani 1 1 d . . . . .
H221 H 0.820999 0.678261 0.573372 0.040 Uiso 1 1 calc R U . . .
C23 C 0.6527(5) 0.5869(4) 0.4795(3) 0.0340(12) Uani 1 1 d . . . . .
H231 H 0.587574 0.590163 0.512817 0.041 Uiso 1 1 calc R U . . .
C24 C 0.6078(5) 0.5279(4) 0.3956(3) 0.0314(12) Uani 1 1 d . . . . .
H241 H 0.512480 0.489012 0.371788 0.038 Uiso 1 1 calc R U . . .
C25 C 0.7020(5) 0.5259(4) 0.3466(3) 0.0271(11) Uani 1 1 d . . . . .
H251 H 0.671623 0.484377 0.289159 0.032 Uiso 1 1 calc R U . . .
C26 C 1.1281(4) 0.6824(4) 0.3741(3) 0.0251(10) Uani 1 1 d . . . . .
C27 C 1.1983(5) 0.6497(4) 0.4415(3) 0.0316(11) Uani 1 1 d . . . . .
H271 H 1.157446 0.577604 0.455191 0.038 Uiso 1 1 calc R U . . .
C28 C 1.3264(5) 0.7213(4) 0.4884(3) 0.0357(12) Uani 1 1 d . . . . .
H281 H 1.372671 0.699985 0.535191 0.043 Uiso 1 1 calc R U . . .
C29 C 1.3872(5) 0.8252(4) 0.4662(3) 0.0364(12) Uani 1 1 d . . . . .
H291 H 1.475756 0.874549 0.497871 0.044 Uiso 1 1 calc R U . . .
C30 C 1.3203(5) 0.8567(4) 0.3993(3) 0.0349(12) Uani 1 1 d . . . . .
H301 H 1.363553 0.927262 0.384545 0.042 Uiso 1 1 calc R U . . .
C31 C 1.1898(5) 0.7868(4) 0.3526(3) 0.0308(11) Uani 1 1 d . . . . .
H311 H 1.143356 0.809903 0.306795 0.037 Uiso 1 1 calc R U . . .
C32 C 0.9841(5) 0.4438(4) 0.2846(3) 0.0263(10) Uani 1 1 d . . . . .
C33 C 1.1053(5) 0.4355(4) 0.2626(3) 0.0311(11) Uani 1 1 d . . . . .
H331 H 1.176221 0.505738 0.266411 0.037 Uiso 1 1 calc R U . . .
C34 C 1.1240(5) 0.3262(4) 0.2351(3) 0.0334(12) Uani 1 1 d . . . . .
H341 H 1.207076 0.321366 0.219708 0.040 Uiso 1 1 calc R U . . .
C35 C 1.0224(5) 0.2245(4) 0.2300(3) 0.0377(13) Uani 1 1 d . . . . .
H351 H 1.035692 0.149183 0.211911 0.045 Uiso 1 1 calc R U . . .
C36 C 0.9011(6) 0.2314(4) 0.2512(4) 0.0422(14) Uani 1 1 d . . . . .
H361 H 0.830536 0.160718 0.246870 0.051 Uiso 1 1 calc R U . . .
C37 C 0.8810(5) 0.3408(4) 0.2788(3) 0.0348(12) Uani 1 1 d . . . . .
H371 H 0.797315 0.345173 0.293546 0.042 Uiso 1 1 calc R U . . .
Al1 Al1 1.60215(15) 0.89555(12) 0.74744(10) 0.0306(4) Uani 1 1 d . . . . .
Cl2 Cl 1.43050(13) 0.95895(11) 0.71169(9) 0.0423(3) Uani 1 1 d . . . . .
Cl3 Cl 1.66944(13) 0.83596(11) 0.63750(9) 0.0416(3) Uani 1 1 d . . . . .
Cl4 Cl 1.54232(14) 0.74933(11) 0.80122(10) 0.0468(4) Uani 1 1 d . . . . .
Cl5 Cl 1.77276(14) 1.03271(12) 0.82990(9) 0.0509(4) Uani 1 1 d . . . . .
C38 C 0.5661(10) 0.1167(6) -0.0129(8) 0.097(5) Uiso 0.5 1 d D . P A -1
H381 H 0.593079 0.136549 -0.061871 0.116 Uiso 0.5 1 d R U P A -1
H382 H 0.507859 0.163939 0.002459 0.116 Uiso 0.5 1 d R U P A -1
Cl8 Cl 0.7102(5) 0.1570(4) 0.0655(3) 0.1093(15) Uiso 0.5 1 d D . P A -1
Cl9 Cl 0.4714(6) -0.0276(4) -0.0400(3) 0.1216(17) Uiso 0.5 1 d D . P A -1

loop_
_atom_site_aniso_label
_atom_site_aniso_U_11
_atom_site_aniso_U_22
_atom_site_aniso_U_33
_atom_site_aniso_U_23
_atom_site_aniso_U_13
_atom_site_aniso_U_12
P1 0.0293(7) 0.0250(6) 0.0264(8) 0.0084(5) 0.0070(5) 0.0092(5)
P2 0.0347(7) 0.0365(7) 0.0302(8) 0.0094(6) 0.0085(6) 0.0141(6)
P3 0.0268(6) 0.0246(6) 0.0258(8) 0.0073(5) 0.0072(5) 0.0094(5)
Cl1 0.0525(8) 0.0382(7) 0.0333(8) 0.0029(6) 0.0075(6) 0.0166(6)
C1 0.031(3) 0.031(2) 0.028(3) 0.008(2) 0.007(2) 0.010(2)
C2 0.036(3) 0.028(2) 0.027(3) 0.004(2) 0.005(2) 0.008(2)
C3 0.033(3) 0.030(2) 0.029(3) 0.010(2) 0.005(2) 0.006(2)
C4 0.043(3) 0.036(3) 0.031(3) 0.005(2) 0.010(2) 0.008(2)
C5 0.043(3) 0.043(3) 0.033(3) 0.018(2) 0.010(3) 0.006(2)
C6 0.050(3) 0.037(3) 0.042(4) 0.019(3) 0.007(3) 0.014(2)
C7 0.043(3) 0.041(3) 0.036(3) 0.017(2) 0.012(3) 0.020(2)
C8 0.032(3) 0.027(2) 0.026(3) 0.013(2) 0.004(2) 0.007(2)
C9 0.040(3) 0.032(3) 0.031(3) 0.010(2) 0.002(2) 0.016(2)
C10 0.040(3) 0.028(2) 0.038(3) 0.012(2) 0.001(2) 0.004(2)
C11 0.030(3) 0.048(3) 0.034(3) 0.018(3) 0.003(2) 0.004(2)
C12 0.033(3) 0.041(3) 0.044(4) 0.006(3) 0.010(2) 0.011(2)
C13 0.030(3) 0.034(3) 0.039(3) 0.005(2) 0.005(2) 0.010(2)
C14 0.031(3) 0.028(2) 0.023(3) 0.006(2) 0.001(2) 0.014(2)
C15 0.024(2) 0.028(2) 0.032(3) 0.011(2) 0.010(2) 0.0078(19)
C16 0.039(3) 0.031(3) 0.029(3) 0.008(2) 0.009(2) 0.014(2)
C17 0.041(3) 0.031(3) 0.029(3) 0.007(2) 0.005(2) 0.011(2)
C18 0.032(3) 0.026(2) 0.040(3) 0.008(2) 0.000(2) 0.003(2)
C19 0.030(3) 0.028(2) 0.027(3) 0.010(2) 0.005(2) 0.008(2)
C20 0.031(3) 0.023(2) 0.030(3) 0.011(2) 0.009(2) 0.0116(19)
C21 0.033(3) 0.022(2) 0.028(3) 0.007(2) 0.008(2) 0.0055(19)
C22 0.049(3) 0.025(2) 0.026(3) 0.008(2) 0.014(2) 0.008(2)
C23 0.045(3) 0.026(2) 0.038(3) 0.013(2) 0.022(3) 0.010(2)
C24 0.030(3) 0.026(2) 0.036(3) 0.007(2) 0.008(2) 0.005(2)
C25 0.035(3) 0.025(2) 0.022(3) 0.007(2) 0.010(2) 0.008(2)
C26 0.027(2) 0.023(2) 0.028(3) 0.006(2) 0.010(2) 0.0102(19)
C27 0.033(3) 0.026(2) 0.036(3) 0.010(2) 0.007(2) 0.007(2)
C28 0.033(3) 0.036(3) 0.037(3) 0.011(2) 0.004(2) 0.010(2)
C29 0.032(3) 0.036(3) 0.040(4) 0.009(2) 0.007(2) 0.008(2)
C30 0.031(3) 0.030(3) 0.043(3) 0.011(2) 0.012(2) 0.003(2)
C31 0.043(3) 0.027(2) 0.030(3) 0.012(2) 0.014(2) 0.015(2)
C32 0.032(3) 0.025(2) 0.022(3) 0.009(2) 0.004(2) 0.009(2)
C33 0.034(3) 0.031(2) 0.033(3) 0.012(2) 0.011(2) 0.014(2)
C34 0.036(3) 0.038(3) 0.032(3) 0.010(2) 0.010(2) 0.018(2)
C35 0.057(3) 0.030(3) 0.036(3) 0.012(2) 0.017(3) 0.024(2)
C36 0.050(3) 0.027(3) 0.052(4) 0.011(2) 0.017(3) 0.012(2)
C37 0.037(3) 0.030(3) 0.042(3) 0.012(2) 0.016(2) 0.011(2)
Al1 0.0319(8) 0.0250(7) 0.0328(9) 0.0071(6) 0.0041(7) 0.0070(6)
Cl2 0.0434(8) 0.0407(7) 0.0534(9) 0.0188(6) 0.0156(7) 0.0226(6)
Cl3 0.0446(8) 0.0463(7) 0.0387(8) 0.0088(6) 0.0099(6) 0.0231(6)
Cl4 0.0458(8) 0.0377(7) 0.0638(10) 0.0275(7) 0.0138(7) 0.0128(6)
Cl5 0.0483(8) 0.0448(8) 0.0416(9) 0.0028(7) 0.0007(7) -0.0053(6)

loop_
_atom_type_symbol
_atom_type_description
_atom_type_scat_dispersion_real
_atom_type_scat_dispersion_imag
_atom_type_scat_source
C C 0.0033 0.0016 'International Tables Vol C Tables 4.2.6.8 and 6.1.1.4'
H H 0.0000 0.0000 'International Tables Vol C Tables 4.2.6.8 and 6.1.1.4'
P P 0.1023 0.0942 'International Tables Vol C Tables 4.2.6.8 and 6.1.1.4'
Cl Cl 0.1484 0.1585 'International Tables Vol C Tables 4.2.6.8 and 6.1.1.4'
Al Al1 0.0645 0.0514 'International Tables Vol C Tables 4.2.6.8 and 6.1.1.4'

loop_
_geom_angle_atom_site_label_1
_geom_angle_atom_site_label_2
_geom_angle_atom_site_label_3
_geom_angle
C1 P1 C2 98.9(2)
C1 P1 C8 117.1(2)
C2 P1 C8 106.1(2)
C1 P1 C14 115.4(2)
C2 P1 C14 110.6(2)
C8 P1 C14 107.9(2)
C1 P2 C3 95.0(2)
C1 P2 Cl1 103.78(16)
C3 P2 Cl1 99.29(17)
C1 P3 C20 109.8(2)
C1 P3 C26 113.5(2)
C20 P3 C26 108.4(2)
C1 P3 C32 110.9(2)
C20 P3 C32 109.7(2)
C26 P3 C32 104.3(2)
P3 C1 P1 127.0(3)
P3 C1 P2 116.7(3)
P1 C1 P2 114.8(3)
C7 C2 C3 120.4(5)
C7 C2 P1 125.8(4)
C3 C2 P1 113.8(4)
C4 C3 C2 119.8(5)
C4 C3 P2 123.4(4)
C2 C3 P2 116.8(4)
C5 C4 C3 119.2(5)
C5 C4 H41 120.4
C3 C4 H41 120.4
C4 C5 C6 121.9(5)
C4 C5 H51 119.0
C6 C5 H51 119.0
C5 C6 C7 119.4(5)
C5 C6 H61 120.3
C7 C6 H61 120.3
C2 C7 C6 119.3(5)
C2 C7 H71 120.3
C6 C7 H71 120.3
C9 C8 C13 118.6(4)
C9 C8 P1 119.3(4)
C13 C8 P1 121.7(3)
C10 C9 C8 119.8(5)
C10 C9 H91 120.1
C8 C9 H91 120.1
C11 C10 C9 121.4(5)
C11 C10 H101 119.3
C9 C10 H101 119.3
C10 C11 C12 119.7(5)
C10 C11 H111 120.1
C12 C11 H111 120.1
C13 C12 C11 119.4(5)
C13 C12 H121 120.3
C11 C12 H121 120.3
C12 C13 C8 121.1(4)
C12 C13 H131 119.5
C8 C13 H131 119.5
C15 C14 C19 119.3(4)
C15 C14 P1 121.9(3)
C19 C14 P1 118.8(4)
C16 C15 C14 120.6(4)
C16 C15 H151 119.7
C14 C15 H151 119.7
C17 C16 C15 120.1(5)
C17 C16 H161 119.9
C15 C16 H161 119.9
C16 C17 C18 119.7(5)
C16 C17 H171 120.1
C18 C17 H171 120.1
C19 C18 C17 120.2(4)
C19 C18 H181 119.9
C17 C18 H181 119.9
C18 C19 C14 120.1(4)
C18 C19 H191 119.9
C14 C19 H191 119.9
C21 C20 C25 119.6(4)
C21 C20 P3 121.4(3)
C25 C20 P3 119.0(4)
C22 C21 C20 119.4(4)
C22 C21 H211 120.3
C20 C21 H211 120.3
C23 C22 C21 120.4(5)
C23 C22 H221 119.8
C21 C22 H221 119.8
C22 C23 C24 120.6(4)
C22 C23 H231 119.7
C24 C23 H231 119.7
C25 C24 C23 119.7(4)
C25 C24 H241 120.1
C23 C24 H241 120.1
C24 C25 C20 120.2(4)
C24 C25 H251 119.9
C20 C25 H251 119.9
C31 C26 C27 119.6(4)
C31 C26 P3 120.1(4)
C27 C26 P3 120.2(3)
C28 C27 C26 120.6(4)
C28 C27 H271 119.7
C26 C27 H271 119.7
C27 C28 C29 119.3(5)
C27 C28 H281 120.4
C29 C28 H281 120.4
C30 C29 C28 120.5(5)
C30 C29 H291 119.8
C28 C29 H291 119.8
C29 C30 C31 120.9(5)
C29 C30 H301 119.5
C31 C30 H301 119.5
C30 C31 C26 119.1(5)
C30 C31 H311 120.4
C26 C31 H311 120.4
C33 C32 C37 119.4(4)
C33 C32 P3 118.9(3)
C37 C32 P3 121.6(3)
C34 C33 C32 120.7(4)
C34 C33 H331 119.7
C32 C33 H331 119.7
C35 C34 C33 119.9(4)
C35 C34 H341 120.0
C33 C34 H341 120.0
C34 C35 C36 120.0(4)
C34 C35 H351 120.0
C36 C35 H351 120.0
C35 C36 C37 120.6(5)
C35 C36 H361 119.7
C37 C36 H361 119.7
C36 C37 C32 119.4(4)
C36 C37 H371 120.3
C32 C37 H371 120.3
Cl4 Al1 Cl2 109.86(8)
Cl4 Al1 Cl5 111.68(9)
Cl2 Al1 Cl5 111.63(8)
Cl4 Al1 Cl3 108.15(8)
Cl2 Al1 Cl3 108.74(9)
Cl5 Al1 Cl3 106.63(8)
Cl8 C38 Cl9 117.3(4)
Cl8 C38 H381 107.7
Cl9 C38 H381 107.8
Cl8 C38 H382 108.2
Cl9 C38 H382 108.2
H381 C38 H382 107.2

loop_
_geom_bond_atom_site_label_1
_geom_bond_atom_site_label_2
_geom_bond_distance
P1 C1 1.734(5)
P1 C2 1.779(5)
P1 C8 1.790(5)
P1 C14 1.798(5)
P2 C1 1.776(5)
P2 C3 1.833(5)
P2 Cl1 2.1138(18)
P3 C1 1.726(5)
P3 C20 1.797(5)
P3 C26 1.801(5)
P3 C32 1.810(4)
C2 C7 1.383(7)
C2 C3 1.409(6)
C3 C4 1.383(7)
C4 C5 1.371(7)
C4 H41 0.9500
C5 C6 1.386(7)
C5 H51 0.9500
C6 C7 1.393(7)
C6 H61 0.9500
C7 H71 0.9500
C8 C9 1.395(6)
C8 C13 1.405(6)
C9 C10 1.380(7)
C9 H91 0.9500
C10 C11 1.371(7)
C10 H101 0.9500
C11 C12 1.398(7)
C11 H111 0.9500
C12 C13 1.376(6)
C12 H121 0.9500
C13 H131 0.9500
C14 C15 1.384(6)
C14 C19 1.396(6)
C15 C16 1.384(6)
C15 H151 0.9500
C16 C17 1.383(6)
C16 H161 0.9500
C17 C18 1.391(7)
C17 H171 0.9500
C18 C19 1.382(7)
C18 H181 0.9500
C19 H191 0.9500
C20 C21 1.393(7)
C20 C25 1.401(6)
C21 C22 1.391(6)
C21 H211 0.9500
C22 C23 1.377(7)
C22 H221 0.9500
C23 C24 1.383(7)
C23 H231 0.9500
C24 C25 1.381(6)
C24 H241 0.9500
C25 H251 0.9500
C26 C31 1.395(6)
C26 C27 1.396(7)
C27 C28 1.381(6)
C27 H271 0.9500
C28 C29 1.393(7)
C28 H281 0.9500
C29 C30 1.367(7)
C29 H291 0.9500
C30 C31 1.392(7)
C30 H301 0.9500
C31 H311 0.9500
C32 C33 1.387(6)
C32 C37 1.388(6)
C33 C34 1.380(6)
C33 H331 0.9500
C34 C35 1.372(7)
C34 H341 0.9500
C35 C36 1.378(7)
C35 H351 0.9500
C36 C37 1.388(6)
C36 H361 0.9500
C37 H371 0.9500
Al1 Cl4 2.1195(19)
Al1 Cl2 2.1275(19)
Al1 Cl5 2.1303(19)
Al1 Cl3 2.142(2)
C38 Cl8 1.6898(11)
C38 Cl9 1.6907(11)
C38 H381 0.9600
C38 H382 0.9599
